data_7215758
loop_
_publ_author_name
'Jones, P. G.'
'Taouss, Christina'

_publ_section_title
;
 Lutidine Adducts of Urea: Molecular Mechanisms for Twinning Effects on
 Cooling
;
_journal_name_full CrystEngComm
_journal_paper_doi 10.1039/c4ce00560k
_journal_year 2014
_chemical_formula_sum 'C9 H17 N5 O2'
_chemical_formula_weight 227.28
_chemical_name_systematic
; 
 ? 
;
_space_group_IT_number 39
_symmetry_cell_setting orthorhombic
_symmetry_space_group_name_Hall 'A 2 -2b'
_symmetry_space_group_name_H-M 'A b m 2'
_atom_sites_solution_hydrogens geom
_atom_sites_solution_primary direct
_atom_sites_solution_secondary difmap
_audit_creation_method SHELXL-97
_cell_angle_alpha 90.00
_cell_angle_beta 90.00
_cell_angle_gamma 90.00
_cell_formula_units_Z 8
_cell_length_a 21.7368(15)
_cell_length_b 7.2102(6)
_cell_length_c 15.5904(15)
_cell_measurement_reflns_used 2312
_cell_measurement_temperature 173(2)
_cell_measurement_theta_max 23.2000
_cell_measurement_theta_min 2.7580
_cell_volume 2443.4(4)
_computing_cell_refinement
; 
CrysAlisPro, Agilent Technologies, 
Version 1.171.36.28 (release 01-02-2013 CrysAlis171 .NET) 
(compiled Feb  1 2013,16:14:44) 
;
_computing_data_collection
; 
CrysAlisPro, Agilent Technologies, 
Version 1.171.36.28 (release 01-02-2013 CrysAlis171 .NET) 
(compiled Feb  1 2013,16:14:44) 
;
_computing_data_reduction
; 
CrysAlisPro, Agilent Technologies, 
Version 1.171.36.28 (release 01-02-2013 CrysAlis171 .NET) 
(compiled Feb  1 2013,16:14:44) 
;
_computing_molecular_graphics 'Bruker XP'
_computing_publication_material SHELXL-97
_computing_structure_refinement 'SHELXL-97 (Sheldrick, 1997)'
_computing_structure_solution 'SHELXS-97 (Sheldrick, 1990)'
_diffrn_ambient_temperature 173(2)
_diffrn_detector_area_resol_mean 16.1419
_diffrn_measured_fraction_theta_full 0.999
_diffrn_measured_fraction_theta_max 0.999
_diffrn_measurement_device_type 'Oxford Diffraction Xcalibur, Eos'
_diffrn_measurement_method \w-scan
_diffrn_radiation_monochromator graphite
_diffrn_radiation_source 'Enhance (Mo) X-ray Source'
_diffrn_radiation_type MoK\a
_diffrn_radiation_wavelength 0.71073
_diffrn_reflns_av_R_equivalents 0.0597
_diffrn_reflns_av_sigmaI/netI 0.0251
_diffrn_reflns_limit_h_max 27
_diffrn_reflns_limit_h_min -27
_diffrn_reflns_limit_k_max 8
_diffrn_reflns_limit_k_min -9
_diffrn_reflns_limit_l_max 19
_diffrn_reflns_limit_l_min -19
_diffrn_reflns_number 21459
_diffrn_reflns_theta_full 26.36
_diffrn_reflns_theta_max 26.36
_diffrn_reflns_theta_min 2.61
_exptl_absorpt_coefficient_mu 0.091
_exptl_absorpt_correction_T_max 1.00000
_exptl_absorpt_correction_T_min 0.93041
_exptl_absorpt_correction_type multi-scan
_exptl_absorpt_process_details
; 
CrysAlisPro, Agilent Technologies, 
Version 1.171.36.28 (release 01-02-2013 CrysAlis171 .NET) 
(compiled Feb  1 2013,16:14:44) 
;
_exptl_crystal_colour colourless
_exptl_crystal_density_diffrn 1.236
_exptl_crystal_density_method 'not measured'
_exptl_crystal_description plate
_exptl_crystal_F_000 976
_exptl_crystal_size_max 0.3000
_exptl_crystal_size_mid 0.1300
_exptl_crystal_size_min 0.0200
_refine_diff_density_max 0.132
_refine_diff_density_min -0.179
_refine_diff_density_rms 0.035
_refine_ls_abs_structure_details 'Flack H D (1983), Acta Cryst. A39, 876-881'
_refine_ls_abs_structure_Flack 0(2)
_refine_ls_extinction_method none
_refine_ls_goodness_of_fit_ref 1.043
_refine_ls_hydrogen_treatment mixed
_refine_ls_matrix_type full
_refine_ls_number_parameters 217
_refine_ls_number_reflns 1409
_refine_ls_number_restraints 29
_refine_ls_restrained_S_all 1.033
_refine_ls_R_factor_all 0.0527
_refine_ls_R_factor_gt 0.0397
_refine_ls_shift/su_max 0.001
_refine_ls_shift/su_mean 0.000
_refine_ls_structure_factor_coef Fsqd
_refine_ls_weighting_details 'calc w=1/[\s^2^(Fo^2^)+(0.0390P)^2^+0.8610P] where P=(Fo^2^+2Fc^2^)/3'
_refine_ls_weighting_scheme calc
_refine_ls_wR_factor_gt 0.0833
_refine_ls_wR_factor_ref 0.0889
_reflns_number_gt 1176
_reflns_number_total 1409
_reflns_threshold_expression >2sigma(I)
_cod_data_source_file c4ce00560k1.cif
_cod_data_source_block nuss
_cod_database_code 7215758

loop_
_symmetry_equiv_pos_as_xyz
'x, y, z'
'-x, -y, z'
'x, -y+1/2, z'
'-x, y+1/2, z'
'x, y+1/2, z+1/2'
'-x, -y+1/2, z+1/2'
'x, -y+1, z+1/2'
'-x, y+1, z+1/2'

loop_
_atom_site_label
_atom_site_type_symbol
_atom_site_fract_x
_atom_site_fract_y
_atom_site_fract_z
_atom_site_U_iso_or_equiv
_atom_site_adp_type
_atom_site_occupancy
_atom_site_symmetry_multiplicity
_atom_site_calc_flag
_atom_site_refinement_flags
O1 O 0.30505(12) 0.7500 0.92892(18) 0.0413(8) Uani 1 2 d S
C1 C 0.34859(18) 0.7500 0.8774(3) 0.0305(9) Uani 1 2 d S
N1 N 0.37393(11) 0.5920(4) 0.84871(17) 0.0407(7) Uani 1 1 d D
H01 H 0.4022(11) 0.601(4) 0.8087(16) 0.044(9) Uiso 1 1 d D
H02 H 0.3573(11) 0.489(3) 0.8671(16) 0.029(7) Uiso 1 1 d D
O2 O 0.30793(11) 0.2500 0.90587(16) 0.0288(6) Uani 1 2 d S
C2 C 0.28673(16) 0.2500 0.9809(2) 0.0269(8) Uani 1 2 d S
N2 N 0.27561(12) 0.0914(3) 1.02249(16) 0.0372(6) Uani 1 1 d D
H03 H 0.2563(13) 0.092(5) 1.0718(14) 0.054(10) Uiso 1 1 d D
H04 H 0.2864(12) -0.013(3) 0.9961(17) 0.034(8) Uiso 1 1 d D
O3 O 0.18072(11) 0.2500 0.65785(16) 0.0305(6) Uani 1 2 d S
C3 C 0.20632(15) 0.2500 0.7293(2) 0.0244(8) Uani 1 2 d S
N3 N 0.21990(11) 0.4091(3) 0.77039(15) 0.0323(6) Uani 1 1 d D
H05 H 0.2429(11) 0.405(4) 0.8157(14) 0.039(9) Uiso 1 1 d D
H06 H 0.2124(12) 0.512(3) 0.7415(16) 0.037(8) Uiso 1 1 d D
O4 O 0.19709(11) 0.7500 0.66902(18) 0.0272(6) Uani 1 2 d S
C4 C 0.14670(16) 0.7500 0.6297(2) 0.0235(8) Uani 1 2 d S
N4 N 0.11867(10) 0.5918(3) 0.60820(15) 0.0333(6) Uani 1 1 d D
H07 H 0.0855(10) 0.598(4) 0.5756(16) 0.037(8) Uiso 1 1 d D
H08 H 0.1380(11) 0.489(3) 0.6227(18) 0.040(8) Uiso 1 1 d D
N11 N 0.47182(19) 0.7500 0.7178(3) 0.0540(12) Uani 1 2 d S
C12 C 0.5331(2) 0.7500 0.7273(3) 0.0424(11) Uani 1 2 d S
H12 H 0.5491 0.7500 0.7840 0.051 Uiso 1 2 calc SR
C13 C 0.57413(17) 0.7500 0.6603(2) 0.0311(9) Uani 1 2 d S
C14 C 0.54932(19) 0.7500 0.5794(3) 0.0419(11) Uani 1 2 d S
H14 H 0.5760 0.7500 0.5311 0.050 Uiso 1 2 calc SR
C15 C 0.4868(2) 0.7500 0.5663(3) 0.0503(13) Uani 1 2 d S
C16 C 0.4500(2) 0.7500 0.6386(4) 0.0515(14) Uani 1 2 d S
H16 H 0.4067 0.7500 0.6310 0.062 Uiso 1 2 calc SR
C17 C 0.64236(19) 0.7500 0.6753(3) 0.0546(13) Uani 1 2 d S
H17A H 0.6572 0.6219 0.6784 0.082 Uiso 0.50 1 calc PR
H17B H 0.6515 0.8139 0.7293 0.082 Uiso 0.50 1 calc PR
H17C H 0.6629 0.8143 0.6279 0.082 Uiso 0.50 1 calc PR
C18 C 0.4594(3) 0.7500 0.4785(4) 0.102(3) Uani 1 2 d S
H18A H 0.4222 0.6730 0.4781 0.153 Uiso 0.50 1 calc PR
H18B H 0.4893 0.6998 0.4375 0.153 Uiso 0.50 1 calc PR
H18C H 0.4487 0.8772 0.4621 0.153 Uiso 0.50 1 calc PR
N21 N 0.01515(15) 0.7500 0.4887(2) 0.0344(9) Uani 1 2 d S
C22 C -0.04594(17) 0.7500 0.4943(2) 0.0249(8) Uani 1 2 d S
H22 H -0.0638 0.7500 0.5499 0.030 Uiso 1 2 calc SR
C23 C -0.08515(16) 0.7500 0.4242(2) 0.0260(8) Uani 1 2 d S
C24 C -0.05802(17) 0.7500 0.3438(3) 0.0305(9) Uani 1 2 d S
H24 H -0.0833 0.7500 0.2941 0.037 Uiso 1 2 calc SR
C25 C 0.00528(19) 0.7500 0.3349(3) 0.0337(10) Uani 1 2 d S
C26 C 0.03964(18) 0.7500 0.4102(3) 0.0398(11) Uani 1 2 d S
H26 H 0.0832 0.7500 0.4054 0.048 Uiso 1 2 calc SR
C27 C -0.15381(18) 0.7500 0.4344(3) 0.0433(11) Uani 1 2 d S
H27A H -0.1647 0.8069 0.4894 0.065 Uiso 0.50 1 calc PR
H27B H -0.1690 0.6221 0.4329 0.065 Uiso 0.50 1 calc PR
H27C H -0.1725 0.8210 0.3876 0.065 Uiso 0.50 1 calc PR
C28 C 0.0363(2) 0.7500 0.2488(3) 0.0602(14) Uani 1 2 d S
H28A H 0.0761 0.6868 0.2532 0.090 Uiso 0.50 1 calc PR
H28B H 0.0427 0.8781 0.2298 0.090 Uiso 0.50 1 calc PR
H28C H 0.0103 0.6850 0.2071 0.090 Uiso 0.50 1 calc PR

loop_
_atom_site_aniso_label
_atom_site_aniso_U_11
_atom_site_aniso_U_22
_atom_site_aniso_U_33
_atom_site_aniso_U_23
_atom_site_aniso_U_13
_atom_site_aniso_U_12
O1 0.0371(16) 0.0385(17) 0.048(2) 0.000 0.0190(14) 0.000
C1 0.0260(19) 0.035(2) 0.031(2) 0.000 -0.0025(17) 0.000
N1 0.0392(14) 0.0358(17) 0.0469(17) -0.0023(12) 0.0166(12) -0.0026(11)
O2 0.0329(14) 0.0327(15) 0.0208(15) 0.000 0.0002(12) 0.000
C2 0.0215(17) 0.037(2) 0.022(2) 0.000 -0.0030(15) 0.000
N2 0.0491(15) 0.0341(15) 0.0284(14) 0.0041(11) 0.0131(11) 0.0032(12)
O3 0.0366(15) 0.0290(14) 0.0260(15) 0.000 -0.0099(13) 0.000
C3 0.0218(18) 0.027(2) 0.024(2) 0.000 -0.0009(15) 0.000
N3 0.0402(14) 0.0289(14) 0.0279(14) -0.0014(11) -0.0115(11) 0.0033(10)
O4 0.0282(12) 0.0262(13) 0.0273(14) 0.000 -0.0061(11) 0.000
C4 0.0256(19) 0.028(2) 0.0172(19) 0.000 0.0023(14) 0.000
N4 0.0326(13) 0.0241(13) 0.0431(15) 0.0010(10) -0.0134(11) -0.0017(10)
N11 0.043(2) 0.063(3) 0.056(3) 0.000 0.020(2) 0.000
C12 0.048(3) 0.050(3) 0.029(3) 0.000 0.008(2) 0.000
C13 0.035(2) 0.035(2) 0.023(2) 0.000 0.0005(18) 0.000
C14 0.034(2) 0.064(3) 0.028(2) 0.000 0.0050(19) 0.000
C15 0.035(3) 0.066(4) 0.050(3) 0.000 -0.013(2) 0.000
C16 0.029(2) 0.047(3) 0.079(4) 0.000 0.009(2) 0.000
C17 0.037(2) 0.085(4) 0.041(3) 0.000 -0.004(2) 0.000
C18 0.070(4) 0.169(8) 0.067(5) 0.000 -0.042(3) 0.000
N21 0.0348(18) 0.0273(19) 0.041(2) 0.000 -0.0073(16) 0.000
C22 0.0295(18) 0.0188(19) 0.027(2) 0.000 -0.0047(15) 0.000
C23 0.0284(19) 0.0219(18) 0.028(2) 0.000 0.0007(16) 0.000
C24 0.0334(19) 0.035(2) 0.023(2) 0.000 -0.0021(17) 0.000
C25 0.036(2) 0.029(2) 0.036(2) 0.000 0.0095(19) 0.000
C26 0.0238(19) 0.036(2) 0.059(3) 0.000 0.002(2) 0.000
C27 0.031(2) 0.069(3) 0.031(3) 0.000 -0.0004(17) 0.000
C28 0.057(3) 0.069(3) 0.054(3) 0.000 0.030(3) 0.000

loop_
_atom_type_symbol
_atom_type_description
_atom_type_scat_dispersion_real
_atom_type_scat_dispersion_imag
_atom_type_scat_source
C C 0.0033 0.0016 'International Tables Vol C Tables 4.2.6.8 and 6.1.1.4'
H H 0.0000 0.0000 'International Tables Vol C Tables 4.2.6.8 and 6.1.1.4'
N N 0.0061 0.0033 'International Tables Vol C Tables 4.2.6.8 and 6.1.1.4'
O O 0.0106 0.0060 'International Tables Vol C Tables 4.2.6.8 and 6.1.1.4'

loop_
_geom_angle_atom_site_label_1
_geom_angle_atom_site_label_2
_geom_angle_atom_site_label_3
_geom_angle
_geom_angle_site_symmetry_1
_geom_angle_site_symmetry_3
O1 C1 N1 121.91(18) . .
O1 C1 N1 121.92(18) . 3_565
N1 C1 N1 116.2(4) . 3_565
O2 C2 N2 121.16(17) . .
O2 C2 N2 121.17(17) . 3
N2 C2 N2 117.7(3) . 3
O3 C3 N3 121.59(16) . 3
O3 C3 N3 121.59(16) . .
N3 C3 N3 116.8(3) 3 .
O4 C4 N4 121.38(16) . .
O4 C4 N4 121.38(16) . 3_565
N4 C4 N4 117.2(3) . 3_565
C16 N11 C12 117.3(4) . .
N11 C12 C13 124.2(5) . .
C14 C13 C12 116.3(4) . .
C14 C13 C17 122.1(4) . .
C12 C13 C17 121.6(4) . .
C13 C14 C15 121.7(4) . .
C14 C15 C16 116.8(5) . .
C14 C15 C18 122.0(5) . .
C16 C15 C18 121.1(5) . .
N11 C16 C15 123.7(4) . .
C22 N21 C26 117.2(3) . .
N21 C22 C23 124.2(4) . .
C24 C23 C22 116.8(3) . .
C24 C23 C27 121.3(3) . .
C22 C23 C27 121.8(3) . .
C25 C24 C23 121.0(4) . .
C24 C25 C26 116.7(4) . .
C24 C25 C28 122.5(4) . .
C26 C25 C28 120.9(4) . .
N21 C26 C25 124.0(4) . .

loop_
_geom_bond_atom_site_label_1
_geom_bond_atom_site_label_2
_geom_bond_distance
_geom_bond_site_symmetry_2
O1 C1 1.241(4) .
C1 N1 1.343(3) .
C1 N1 1.343(3) 3_565
O2 C2 1.257(4) .
C2 N2 1.337(3) .
C2 N2 1.337(3) 3
O3 C3 1.245(4) .
C3 N3 1.347(3) 3
C3 N3 1.347(3) .
O4 C4 1.255(4) .
C4 N4 1.336(3) .
C4 N4 1.336(3) 3_565
N11 C16 1.322(6) .
N11 C12 1.339(6) .
C12 C13 1.375(6) .
C13 C14 1.372(5) .
C13 C17 1.501(5) .
C14 C15 1.374(6) .
C15 C16 1.382(7) .
C15 C18 1.494(7) .
N21 C22 1.331(5) .
N21 C26 1.336(6) .
C22 C23 1.386(5) .
C23 C24 1.385(5) .
C23 C27 1.501(5) .
C24 C25 1.383(5) .
C25 C26 1.391(6) .
C25 C28 1.502(6) .

loop_
_geom_hbond_atom_site_label_D
_geom_hbond_atom_site_label_H
_geom_hbond_atom_site_label_A
_geom_hbond_distance_DH
_geom_hbond_distance_HA
_geom_hbond_distance_DA
_geom_hbond_angle_DHA
_geom_hbond_site_symmetry_A
N1 H01 N11 0.878(16) 2.33(2) 3.161(4) 157(3) .
N1 H02 O2 0.873(16) 2.119(16) 2.988(3) 174(2) .
N4 H07 N21 0.884(16) 2.32(2) 3.136(4) 154(3) .
N4 H08 O3 0.880(17) 2.034(17) 2.914(3) 178(3) .
N3 H05 O2 0.867(16) 2.28(2) 3.072(3) 151(3) .
N3 H06 O4 0.885(16) 2.080(17) 2.964(3) 177(3) .
N2 H03 O4 0.876(17) 2.29(2) 3.072(3) 148(3) 5_545
N2 H04 O1 0.891(16) 2.043(17) 2.932(3) 175(3) 1_545

loop_
_geom_torsion_atom_site_label_1
_geom_torsion_atom_site_label_2
_geom_torsion_atom_site_label_3
_geom_torsion_atom_site_label_4
_geom_torsion
C16 N11 C12 C13 0.000(1)
N11 C12 C13 C14 0.000(1)
N11 C12 C13 C17 180.0
C12 C13 C14 C15 0.0
C17 C13 C14 C15 180.0
C13 C14 C15 C16 0.000(1)
C13 C14 C15 C18 180.000(1)
C12 N11 C16 C15 0.000(1)
C14 C15 C16 N11 0.000(1)
C18 C15 C16 N11 180.0
C26 N21 C22 C23 0.0
N21 C22 C23 C24 0.0
N21 C22 C23 C27 180.0
C22 C23 C24 C25 0.0
C27 C23 C24 C25 180.0
C23 C24 C25 C26 0.0
C23 C24 C25 C28 180.0
C22 N21 C26 C25 0.0
C24 C25 C26 N21 0.0
C28 C25 C26 N21 180.0
